data_4035372
loop_
_publ_author_name
'Dong, Chao-Chen'
'Xiang, Jun-Feng'
'Xu, Li-Jin'
'Gong, Han-Yuan'

_publ_section_title
;
 From CO<sub>2</sub> to 4 H-Quinolizin-4-ones: A One-Pot Multicomponent
 Approach via Ag<sub>2</sub>O/Cs<sub>2</sub>CO<sub>3</sub> Orthogonal
 Tandem Catalysis.
;
_journal_issue 16
_journal_name_full 'The Journal of organic chemistry'
_journal_page_first 9561
_journal_page_last 9567
_journal_paper_doi 10.1021/acs.joc.8b01206
_journal_volume 83
_journal_year 2018
_chemical_formula_sum 'C13 H10 N2 O'
_chemical_formula_weight 210.23
_space_group_crystal_system orthorhombic
_space_group_IT_number 62
_space_group_name_Hall '-P 2ac 2n'
_space_group_name_H-M_alt 'P n m a'
_atom_sites_solution_hydrogens geom
_audit_creation_method SHELXL-2014
_cell_angle_alpha 90
_cell_angle_beta 90
_cell_angle_gamma 90
_cell_formula_units_Z 4
_cell_length_a 15.858(2)
_cell_length_b 6.8927(10)
_cell_length_c 9.0764(12)
_cell_measurement_reflns_used 836
_cell_measurement_temperature 99.99(18)
_cell_measurement_theta_max 64.948
_cell_measurement_theta_min 5.580
_cell_volume 992.1(2)
_computing_cell_refinement 'CrysAlisPro 1.171.38.46 (Rigaku OD, 2015)'
_computing_data_collection 'CrysAlisPro 1.171.38.46 (Rigaku OD, 2015)'
_computing_data_reduction 'CrysAlisPro 1.171.38.46 (Rigaku OD, 2015)'
_computing_structure_refinement 'SHELXL-2014 (Sheldrick, 2014)'
_computing_structure_solution 'CrysAlisPro 1.171.38.46 (Rigaku OD, 2015)'
_diffrn_ambient_temperature 99.99(18)
_diffrn_detector_area_resol_mean 5.3127
_diffrn_measured_fraction_theta_full 0.857
_diffrn_measured_fraction_theta_max 0.906
_diffrn_measurement_device_type 'SuperNova, Dual, Cu at zero, AtlasS2'
_diffrn_measurement_method '\w scans'
_diffrn_radiation_type CuK\a
_diffrn_radiation_wavelength 1.54184
_diffrn_reflns_av_R_equivalents 0.0429
_diffrn_reflns_av_unetI/netI 0.0375
_diffrn_reflns_Laue_measured_fraction_full 0.857
_diffrn_reflns_Laue_measured_fraction_max 0.906
_diffrn_reflns_limit_h_max 9
_diffrn_reflns_limit_h_min -18
_diffrn_reflns_limit_k_max 5
_diffrn_reflns_limit_k_min -8
_diffrn_reflns_limit_l_max 10
_diffrn_reflns_limit_l_min -10
_diffrn_reflns_number 1810
_diffrn_reflns_point_group_measured_fraction_full 0.857
_diffrn_reflns_point_group_measured_fraction_max 0.906
_diffrn_reflns_theta_full 67.684
_diffrn_reflns_theta_max 64.948
_diffrn_reflns_theta_min 5.580
_exptl_absorpt_coefficient_mu 0.736
_exptl_absorpt_correction_T_max 1.00000
_exptl_absorpt_correction_T_min 0.32600
_exptl_absorpt_correction_type multi-scan
_exptl_crystal_colour 'clear light yellow'
_exptl_crystal_density_diffrn 1.408
_exptl_crystal_description prism
_exptl_crystal_F_000 440
_exptl_crystal_size_max 0.110
_exptl_crystal_size_mid 0.020
_exptl_crystal_size_min 0.010
_refine_diff_density_max 0.393
_refine_diff_density_min -0.254
_refine_diff_density_rms 0.110
_refine_ls_extinction_method none
_refine_ls_goodness_of_fit_ref 1.021
_refine_ls_hydrogen_treatment constr
_refine_ls_matrix_type full
_refine_ls_number_parameters 94
_refine_ls_number_reflns 836
_refine_ls_number_restraints 0
_refine_ls_restrained_S_all 1.021
_refine_ls_R_factor_all 0.0693
_refine_ls_R_factor_gt 0.0503
_refine_ls_shift/su_max 0.000
_refine_ls_shift/su_mean 0.000
_refine_ls_structure_factor_coef Fsqd
_refine_ls_weighting_details 'w=1/[\s^2^(Fo^2^)+(0.0731P)^2^] where P=(Fo^2^+2Fc^2^)/3'
_refine_ls_weighting_scheme calc
_refine_ls_wR_factor_gt 0.1159
_refine_ls_wR_factor_ref 0.1314
_reflns_Friedel_coverage 0.000
_reflns_number_gt 627
_reflns_number_total 836
_reflns_threshold_expression 'I > 2\s(I)'
_cod_data_source_file jo8b01206_si_003.cif
_cod_data_source_block A
_cod_database_code 4035372
_shelx_space_group_comment
;
The symmetry employed for this shelxl refinement is uniquely defined
by the following loop, which should always be used as a source of
symmetry information in preference to the above space-group names.
They are only intended as comments.
;
_shelxl_version_number 2014-3

loop_
_space_group_symop_operation_xyz
'x, y, z'
'-x+1/2, -y, z+1/2'
'-x, y+1/2, -z'
'x+1/2, -y+1/2, -z+1/2'
'-x, -y, -z'
'x-1/2, y, -z-1/2'
'x, -y-1/2, z'
'-x-1/2, y-1/2, z-1/2'

loop_
_atom_site_label
_atom_site_type_symbol
_atom_site_fract_x
_atom_site_fract_y
_atom_site_fract_z
_atom_site_U_iso_or_equiv
_atom_site_adp_type
_atom_site_occupancy
_atom_site_site_symmetry_order
_atom_site_calc_flag
_atom_site_refinement_flags_posn
_atom_site_refinement_flags_adp
_atom_site_refinement_flags_occupancy
O1 O 0.30750(14) 0.7500 0.3260(3) 0.0286(6) Uani 1 2 d S T P
C1 C 0.4668(2) 0.7500 0.2420(4) 0.0251(8) Uani 1 2 d S T P
H1A H 0.4233 0.7500 0.1732 0.030 Uiso 1 2 calc R U P
C2 C 0.5477(2) 0.7500 0.1944(4) 0.0273(8) Uani 1 2 d S T P
H2A H 0.5595 0.7500 0.0941 0.033 Uiso 1 2 calc R U P
C3 C 0.6141(2) 0.7500 0.2985(4) 0.0258(8) Uani 1 2 d S T P
H3A H 0.6699 0.7500 0.2669 0.031 Uiso 1 2 calc R U P
C4 C 0.59598(19) 0.7500 0.4445(4) 0.0219(7) Uani 1 2 d S T P
H4A H 0.6397 0.7500 0.5128 0.026 Uiso 1 2 calc R U P
C5 C 0.51049(19) 0.7500 0.4949(3) 0.0190(7) Uani 1 2 d S T P
C6 C 0.4879(2) 0.7500 0.6439(3) 0.0210(7) Uani 1 2 d S T P
C7 C 0.4021(2) 0.7500 0.6880(4) 0.0227(8) Uani 1 2 d S T P
C8 C 0.3404(2) 0.7500 0.5795(4) 0.0249(8) Uani 1 2 d S T P
H8A H 0.2842 0.7500 0.6088 0.030 Uiso 1 2 calc R U P
C9 C 0.3581(2) 0.7500 0.4282(4) 0.0229(8) Uani 1 2 d S T P
C10 C 0.5552(2) 0.7500 0.7489(4) 0.0231(8) Uani 1 2 d S T P
C11 C 0.3816(2) 0.7500 0.8469(4) 0.0268(8) Uani 1 2 d S T P
H11A H 0.4306 0.7500 0.9127 0.032 Uiso 1 2 calc R U P
C12 C 0.30497(14) 0.8579(4) 0.9053(3) 0.0292(6) Uani 1 1 d . . .
H12A H 0.3103 0.9233 0.9995 0.035 Uiso 1 1 calc R U .
H12B H 0.2691 0.9233 0.8345 0.035 Uiso 1 1 calc R U .
N1 N 0.44760(17) 0.7500 0.3897(3) 0.0204(6) Uani 1 2 d S T P
N2 N 0.61071(18) 0.7500 0.8305(3) 0.0324(8) Uani 1 2 d S T P

loop_
_atom_site_aniso_label
_atom_site_aniso_U_11
_atom_site_aniso_U_22
_atom_site_aniso_U_33
_atom_site_aniso_U_23
_atom_site_aniso_U_13
_atom_site_aniso_U_12
O1 0.0180(11) 0.0375(14) 0.0303(12) 0.000 -0.0054(10) 0.000
C1 0.0244(17) 0.0271(18) 0.0239(16) 0.000 -0.0023(13) 0.000
C2 0.0275(18) 0.032(2) 0.0227(16) 0.000 0.0030(14) 0.000
C3 0.0188(15) 0.0268(17) 0.0316(18) 0.000 0.0060(14) 0.000
C4 0.0158(15) 0.0253(17) 0.0247(16) 0.000 -0.0013(13) 0.000
C5 0.0158(15) 0.0146(16) 0.0266(17) 0.000 -0.0015(13) 0.000
C6 0.0187(15) 0.0229(15) 0.0214(16) 0.000 0.0000(13) 0.000
C7 0.0218(16) 0.0199(15) 0.0265(17) 0.000 0.0027(14) 0.000
C8 0.0167(15) 0.0266(18) 0.0313(18) 0.000 0.0046(13) 0.000
C9 0.0166(15) 0.0222(17) 0.0299(18) 0.000 0.0016(14) 0.000
C10 0.0208(16) 0.0260(18) 0.0225(15) 0.000 0.0047(14) 0.000
C11 0.0204(16) 0.0343(18) 0.0259(17) 0.000 0.0009(13) 0.000
C12 0.0241(11) 0.0336(16) 0.0298(12) -0.0041(11) 0.0073(10) 0.0015(12)
N1 0.0156(13) 0.0229(15) 0.0228(13) 0.000 -0.0003(11) 0.000
N2 0.0226(14) 0.049(2) 0.0257(14) 0.000 -0.0008(13) 0.000

loop_
_atom_type_symbol
_atom_type_description
_atom_type_scat_dispersion_real
_atom_type_scat_dispersion_imag
_atom_type_scat_source
C C 0.0181 0.0091 'International Tables Vol C Tables 4.2.6.8 and 6.1.1.4'
H H 0.0000 0.0000 'International Tables Vol C Tables 4.2.6.8 and 6.1.1.4'
N N 0.0311 0.0180 'International Tables Vol C Tables 4.2.6.8 and 6.1.1.4'
O O 0.0492 0.0322 'International Tables Vol C Tables 4.2.6.8 and 6.1.1.4'

loop_
_geom_angle_atom_site_label_1
_geom_angle_atom_site_label_2
_geom_angle_atom_site_label_3
_geom_angle
_geom_angle_site_symmetry_1
_geom_angle_site_symmetry_3
C2 C1 N1 121.4(3) . .
C2 C1 H1A 119.3 . .
N1 C1 H1A 119.3 . .
C1 C2 C3 119.5(3) . .
C1 C2 H2A 120.2 . .
C3 C2 H2A 120.2 . .
C4 C3 C2 119.7(3) . .
C4 C3 H3A 120.2 . .
C2 C3 H3A 120.2 . .
C3 C4 C5 120.9(3) . .
C3 C4 H4A 119.6 . .
C5 C4 H4A 119.6 . .
N1 C5 C6 118.9(3) . .
N1 C5 C4 117.6(3) . .
C6 C5 C4 123.5(3) . .
C5 C6 C7 121.2(3) . .
C5 C6 C10 116.9(3) . .
C7 C6 C10 121.8(3) . .
C8 C7 C6 118.4(3) . .
C8 C7 C11 122.5(3) . .
C6 C7 C11 119.1(3) . .
C7 C8 C9 123.6(3) . .
C7 C8 H8A 118.2 . .
C9 C8 H8A 118.2 . .
O1 C9 C8 127.6(3) . .
O1 C9 N1 117.0(3) . .
C8 C9 N1 115.4(3) . .
N2 C10 C6 178.4(4) . .
C7 C11 C12 121.0(2) . 7_575
C7 C11 C12 121.0(2) . .
C12 C11 C12 58.6(2) 7_575 .
C7 C11 H11A 114.9 . .
C12 C11 H11A 114.9 7_575 .
C12 C11 H11A 114.9 . .
C12 C12 C11 60.72(11) 7_575 .
C12 C12 H12A 117.7 7_575 .
C11 C12 H12A 117.7 . .
C12 C12 H12B 117.7 7_575 .
C11 C12 H12B 117.7 . .
H12A C12 H12B 114.8 . .
C1 N1 C5 120.9(3) . .
C1 N1 C9 116.6(3) . .
C5 N1 C9 122.5(3) . .

loop_
_geom_bond_atom_site_label_1
_geom_bond_atom_site_label_2
_geom_bond_distance
_geom_bond_site_symmetry_2
O1 C9 1.226(4) .
C1 C2 1.353(5) .
C1 N1 1.376(4) .
C1 H1A 0.9300 .
C2 C3 1.414(5) .
C2 H2A 0.9300 .
C3 C4 1.356(5) .
C3 H3A 0.9300 .
C4 C5 1.431(4) .
C4 H4A 0.9300 .
C5 N1 1.380(4) .
C5 C6 1.399(4) .
C6 C7 1.419(4) .
C6 C10 1.431(4) .
C7 C8 1.388(5) .
C7 C11 1.478(5) .
C8 C9 1.402(5) .
C8 H8A 0.9300 .
C9 N1 1.462(4) .
C10 N2 1.150(4) .
C11 C12 1.520(4) 7_575
C11 C12 1.520(4) .
C11 H11A 0.9800 .
C12 C12 1.487(5) 7_575
C12 H12A 0.9700 .
C12 H12B 0.9700 .

loop_
_geom_torsion_atom_site_label_1
_geom_torsion_atom_site_label_2
_geom_torsion_atom_site_label_3
_geom_torsion_atom_site_label_4
_geom_torsion
_geom_torsion_site_symmetry_4
N1 C1 C2 C3 0.000(0) .
C1 C2 C3 C4 0.000(0) .
C2 C3 C4 C5 0.000(0) .
C3 C4 C5 N1 0.000(0) .
C3 C4 C5 C6 180.000(0) .
N1 C5 C6 C7 0.000(1) .
C4 C5 C6 C7 180.000(0) .
N1 C5 C6 C10 180.000(0) .
C4 C5 C6 C10 0.000(1) .
C5 C6 C7 C8 0.000(1) .
C10 C6 C7 C8 180.000(0) .
C5 C6 C7 C11 180.000(1) .
C10 C6 C7 C11 0.000(1) .
C6 C7 C8 C9 0.000(1) .
C11 C7 C8 C9 180.000(1) .
C7 C8 C9 O1 180.000(0) .
C7 C8 C9 N1 0.000(1) .
C8 C7 C11 C12 34.81(18) 7_575
C6 C7 C11 C12 -145.19(18) 7_575
C8 C7 C11 C12 -34.81(18) .
C6 C7 C11 C12 145.19(18) .
C7 C11 C12 C12 109.7(2) 7_575
C2 C1 N1 C5 0.000(0) .
C2 C1 N1 C9 180.000(0) .
C6 C5 N1 C1 180.000(0) .
C4 C5 N1 C1 0.000(0) .
C6 C5 N1 C9 0.000(0) .
C4 C5 N1 C9 180.000(0) .
O1 C9 N1 C1 0.000(0) .
C8 C9 N1 C1 180.000(0) .
O1 C9 N1 C5 180.000(0) .
C8 C9 N1 C5 0.000(0) .
